data_1542929
loop_
_publ_author_name
'Robinson, Jerome R.'
'Qiao, Yusen'
'Gu, Jun'
'Carroll, Patrick J.'
'Walsh, Patrick J.'
'Schelter, Eric J.'

_publ_section_title
;
 The role of dynamic ligand exchange in the oxidation chemistry of
 cerium(iii)
;
_journal_issue 7
_journal_name_full 'Chem. Sci.'
_journal_page_first 4537
_journal_paper_doi 10.1039/C5SC04897D
_journal_volume 7
_journal_year 2016
_chemical_formula_sum 'C97 H112 Ce Li3 O14'
_chemical_formula_weight 1662.81
_space_group_IT_number 2
_symmetry_cell_setting triclinic
_symmetry_Int_Tables_number 2
_symmetry_space_group_name_Hall '-P 1'
_symmetry_space_group_name_H-M 'P -1'
_atom_sites_solution_hydrogens geom
_atom_sites_solution_primary direct
_audit_creation_method SHELXL-97
_audit_update_record
;
2015-12-15 deposited with the CCDC.
2016-03-23 downloaded from the CCDC.
;
_cell_angle_alpha 111.706(2)
_cell_angle_beta 103.016(2)
_cell_angle_gamma 97.558(3)
_cell_formula_units_Z 2
_cell_length_a 15.6917(12)
_cell_length_b 16.7884(6)
_cell_length_c 18.8233(7)
_cell_measurement_reflns_used 9965
_cell_measurement_temperature 143(1)
_cell_measurement_theta_max 27.51
_cell_measurement_theta_min 2.25
_cell_volume 4360.6(4)
_computing_data_collection 'Bruker APEX2'
_computing_data_reduction 'Bruker SAINT'
_computing_structure_refinement 'SHELXL-97 (Sheldrick, 2008)'
_computing_structure_solution 'SHELXS-97 (Sheldrick, 2008)'
_diffrn_ambient_temperature 143(1)
_diffrn_measured_fraction_theta_full 0.990
_diffrn_measured_fraction_theta_max 0.990
_diffrn_measurement_device 'CCD Area Detector'
_diffrn_measurement_device_type 'Bruker APEXII'
_diffrn_measurement_method 'phi and omega scans'
_diffrn_radiation_monochromator graphite
_diffrn_radiation_source 'sealed tube'
_diffrn_radiation_type MoK\a
_diffrn_radiation_wavelength 0.71073
_diffrn_reflns_av_R_equivalents 0.0247
_diffrn_reflns_av_sigmaI/netI 0.0186
_diffrn_reflns_limit_h_max 20
_diffrn_reflns_limit_h_min -20
_diffrn_reflns_limit_k_max 21
_diffrn_reflns_limit_k_min -21
_diffrn_reflns_limit_l_max 24
_diffrn_reflns_limit_l_min -24
_diffrn_reflns_number 123592
_diffrn_reflns_theta_full 27.53
_diffrn_reflns_theta_max 27.53
_diffrn_reflns_theta_min 1.54
_exptl_absorpt_coefficient_mu 0.585
_exptl_absorpt_correction_T_max 0.7456
_exptl_absorpt_correction_T_min 0.7076
_exptl_absorpt_correction_type multi-scan
_exptl_absorpt_process_details '(SADABS; Sheldrick, 2007)'
_exptl_crystal_density_diffrn 1.266
_exptl_crystal_density_method 'not measured'
_exptl_crystal_description plate
_exptl_crystal_F_000 1746
_exptl_crystal_size_max 0.35
_exptl_crystal_size_mid 0.25
_exptl_crystal_size_min 0.08
_refine_diff_density_max 1.202
_refine_diff_density_min -0.757
_refine_diff_density_rms 0.070
_refine_ls_extinction_method none
_refine_ls_goodness_of_fit_ref 1.046
_refine_ls_hydrogen_treatment constr
_refine_ls_matrix_type full
_refine_ls_number_parameters 1046
_refine_ls_number_reflns 19902
_refine_ls_number_restraints 30
_refine_ls_restrained_S_all 1.058
_refine_ls_R_factor_all 0.0463
_refine_ls_R_factor_gt 0.0377
_refine_ls_shift/su_max 0.462
_refine_ls_shift/su_mean 0.007
_refine_ls_structure_factor_coef Fsqd
_refine_ls_weighting_details 'calc w=1/[\s^2^(Fo^2^)+(0.0520P)^2^+5.1669P] where P=(Fo^2^+2Fc^2^)/3'
_refine_ls_weighting_scheme calc
_refine_ls_wR_factor_gt 0.0990
_refine_ls_wR_factor_ref 0.1074
_reflns_number_gt 17444
_reflns_number_total 19902
_reflns_threshold_expression >2sigma(I)
_cod_data_source_file c5sc04897d2.cif
_cod_data_source_block shelxl
_cod_depositor_comments 'Adding full bibliography for 1542928--1542929.cif.'
_cod_original_sg_symbol_H-M 'P -1       '
_cod_database_code 1542929

loop_
_symmetry_equiv_pos_as_xyz
'x, y, z'
'-x, -y, -z'

loop_
_atom_site_label
_atom_site_type_symbol
_atom_site_fract_x
_atom_site_fract_y
_atom_site_fract_z
_atom_site_U_iso_or_equiv
_atom_site_adp_type
_atom_site_occupancy
_atom_site_symmetry_multiplicity
_atom_site_calc_flag
_atom_site_refinement_flags
_atom_site_disorder_assembly
_atom_site_disorder_group
Ce1 Ce 0.782223(8) 0.211590(9) 0.786578(8) 0.02714(5) Uani 1 1 d . B .
O1 O 0.91438(11) 0.19240(11) 0.74549(9) 0.0271(3) Uani 1 1 d . B .
O2 O 0.73972(11) 0.23104(11) 0.66485(10) 0.0292(3) Uani 1 1 d . B .
O3 O 0.80039(11) 0.36527(11) 0.81663(9) 0.0275(3) Uani 1 1 d . B .
O4 O 0.63753(10) 0.22588(10) 0.80378(10) 0.0277(3) Uani 1 1 d . B .
O5 O 0.88819(11) 0.19000(11) 0.88568(10) 0.0271(3) Uani 1 1 d . B .
O6 O 0.70260(11) 0.07728(11) 0.78193(10) 0.0292(3) Uani 1 1 d . B .
O7 O 0.85760(15) 0.43581(14) 0.70215(12) 0.0492(5) Uani 1 1 d . B .
O8 O 0.65985(14) 0.37739(14) 0.64123(12) 0.0462(5) Uani 1 1 d . B .
O9 O 0.56815(15) 0.13631(13) 0.90394(14) 0.0493(5) Uani 1 1 d . B .
O10 O 0.48598(13) 0.02821(14) 0.72603(16) 0.0598(7) Uani 1 1 d . B .
O11 O 1.00905(13) 0.05406(13) 0.76441(11) 0.0389(4) Uani 1 1 d . B .
O12 O 1.09168(12) 0.22882(12) 0.91529(11) 0.0363(4) Uani 1 1 d . B .
C1 C 0.94414(15) 0.21589(15) 0.69353(14) 0.0256(4) Uani 1 1 d . . .
C2 C 1.03339(16) 0.26919(16) 0.71955(15) 0.0315(5) Uani 1 1 d . . .
H2 H 1.0696 0.2842 0.7713 0.042 Uiso 1 1 calc R . .
C3 C 1.06687(16) 0.29850(17) 0.67077(15) 0.0340(5) Uani 1 1 d . . .
H3 H 1.1259 0.3316 0.6891 0.045 Uiso 1 1 calc R . .
C4 C 1.01340(17) 0.27944(16) 0.59267(15) 0.0319(5) Uani 1 1 d . . .
C5 C 1.0436(2) 0.31504(19) 0.54274(18) 0.0434(6) Uani 1 1 d . . .
H5 H 1.1017 0.3499 0.5605 0.058 Uiso 1 1 calc R . .
C6 C 0.9887(2) 0.2991(2) 0.46886(18) 0.0482(7) Uani 1 1 d . . .
H6 H 1.0095 0.3233 0.4370 0.064 Uiso 1 1 calc R . .
C7 C 0.9015(2) 0.24637(18) 0.44136(16) 0.0406(6) Uani 1 1 d . . .
H7 H 0.8641 0.2364 0.3915 0.054 Uiso 1 1 calc R . .
C8 C 0.87048(18) 0.20916(16) 0.48713(14) 0.0320(5) Uani 1 1 d . . .
H8 H 0.8127 0.1730 0.4672 0.043 Uiso 1 1 calc R . .
C9 C 0.92484(16) 0.22467(14) 0.56441(13) 0.0261(4) Uani 1 1 d . . .
C10 C 0.89235(15) 0.18955(14) 0.61439(13) 0.0244(4) Uani 1 1 d . . .
C11 C 0.80276(15) 0.12541(14) 0.58222(13) 0.0245(4) Uani 1 1 d . . .
C12 C 0.79116(15) 0.03649(15) 0.52630(13) 0.0266(4) Uani 1 1 d . . .
C13 C 0.86187(17) 0.00537(16) 0.49690(14) 0.0319(5) Uani 1 1 d . . .
H13 H 0.9171 0.0446 0.5121 0.042 Uiso 1 1 calc R . .
C14 C 0.8503(2) -0.08112(18) 0.44667(16) 0.0407(6) Uani 1 1 d . . .
H14 H 0.8975 -0.0998 0.4281 0.054 Uiso 1 1 calc R . .
C15 C 0.7677(2) -0.14196(18) 0.42291(17) 0.0450(7) Uani 1 1 d . . .
H15 H 0.7607 -0.2009 0.3898 0.060 Uiso 1 1 calc R . .
C16 C 0.69802(19) -0.11425(17) 0.44847(16) 0.0392(6) Uani 1 1 d . . .
H16 H 0.6433 -0.1547 0.4318 0.052 Uiso 1 1 calc R . .
C17 C 0.70683(16) -0.02534(16) 0.49987(14) 0.0298(5) Uani 1 1 d . . .
C18 C 0.63505(16) 0.00350(17) 0.52730(15) 0.0333(5) Uani 1 1 d . . .
H18 H 0.5794 -0.0360 0.5094 0.044 Uiso 1 1 calc R . .
C19 C 0.64624(16) 0.08847(17) 0.57960(14) 0.0317(5) Uani 1 1 d . . .
H19 H 0.5979 0.1062 0.5966 0.042 Uiso 1 1 calc R . .
C20 C 0.73059(15) 0.15090(15) 0.60891(13) 0.0262(4) Uani 1 1 d . . .
C21 C 0.79552(14) 0.40192(14) 0.89141(13) 0.0237(4) Uani 1 1 d . . .
C22 C 0.87642(15) 0.43286(15) 0.95638(14) 0.0274(5) Uani 1 1 d . . .
H22 H 0.9313 0.4311 0.9455 0.036 Uiso 1 1 calc R . .
C23 C 0.87515(15) 0.46493(15) 1.03398(14) 0.0292(5) Uani 1 1 d . . .
H23 H 0.9290 0.4844 1.0751 0.039 Uiso 1 1 calc R . .
C24 C 0.79312(16) 0.46910(15) 1.05293(14) 0.0274(5) Uani 1 1 d . . .
C25 C 0.78959(19) 0.49889(18) 1.13290(15) 0.0381(6) Uani 1 1 d . . .
H25 H 0.8427 0.5169 1.1746 0.051 Uiso 1 1 calc R . .
C26 C 0.7097(2) 0.5016(2) 1.14973(16) 0.0431(6) Uani 1 1 d . . .
H26 H 0.7085 0.5208 1.2025 0.057 Uiso 1 1 calc R . .
C27 C 0.62888(18) 0.47527(18) 1.08714(16) 0.0375(6) Uani 1 1 d . . .
H27 H 0.5746 0.4778 1.0989 0.050 Uiso 1 1 calc R . .
C28 C 0.62973(16) 0.44592(16) 1.00907(14) 0.0290(5) Uani 1 1 d . . .
H28 H 0.5758 0.4288 0.9685 0.039 Uiso 1 1 calc R . .
C29 C 0.71178(15) 0.44122(14) 0.98898(13) 0.0244(4) Uani 1 1 d . . .
C30 C 0.71358(14) 0.40745(14) 0.90775(13) 0.0229(4) Uani 1 1 d . . .
C31 C 0.62848(14) 0.37584(14) 0.84046(13) 0.0232(4) Uani 1 1 d . . .
C32 C 0.58176(15) 0.43716(15) 0.82360(13) 0.0247(4) Uani 1 1 d . . .
C33 C 0.61443(16) 0.52982(16) 0.86780(15) 0.0293(5) Uani 1 1 d . . .
H33 H 0.6675 0.5517 0.9100 0.039 Uiso 1 1 calc R . .
C34 C 0.56934(18) 0.58763(17) 0.84960(17) 0.0365(5) Uani 1 1 d . . .
H34 H 0.5919 0.6480 0.8800 0.049 Uiso 1 1 calc R . .
C35 C 0.48930(18) 0.55686(18) 0.78551(17) 0.0375(6) Uani 1 1 d . . .
H35 H 0.4599 0.5965 0.7727 0.050 Uiso 1 1 calc R . .
C36 C 0.45556(17) 0.46828(18) 0.74255(15) 0.0341(5) Uani 1 1 d . . .
H36 H 0.4023 0.4480 0.7007 0.045 Uiso 1 1 calc R . .
C37 C 0.49970(15) 0.40636(16) 0.76005(14) 0.0286(5) Uani 1 1 d . . .
C38 C 0.46583(16) 0.31429(17) 0.71502(15) 0.0338(5) Uani 1 1 d . . .
H38 H 0.4116 0.2931 0.6743 0.045 Uiso 1 1 calc R . .
C39 C 0.51161(16) 0.25635(16) 0.73055(15) 0.0324(5) Uani 1 1 d . . .
H39 H 0.4881 0.1962 0.6998 0.043 Uiso 1 1 calc R . .
C40 C 0.59485(14) 0.28565(15) 0.79290(13) 0.0250(4) Uani 1 1 d . . .
C41 C 0.86138(14) 0.16806(15) 0.93976(14) 0.0252(4) Uani 1 1 d . . .
C42 C 0.87311(16) 0.23626(15) 1.01649(14) 0.0293(5) Uani 1 1 d . . .
H42 H 0.8995 0.2941 1.0273 0.039 Uiso 1 1 calc R . .
C43 C 0.84661(17) 0.21874(17) 1.07435(15) 0.0325(5) Uani 1 1 d . . .
H43 H 0.8554 0.2646 1.1239 0.043 Uiso 1 1 calc R . .
C44 C 0.80594(16) 0.13169(17) 1.06000(15) 0.0304(5) Uani 1 1 d . . .
C45 C 0.77791(19) 0.1116(2) 1.11970(17) 0.0398(6) Uani 1 1 d . . .
H45 H 0.7873 0.1565 1.1699 0.053 Uiso 1 1 calc R . .
C46 C 0.73750(19) 0.0273(2) 1.10418(18) 0.0437(7) Uani 1 1 d . . .
H46 H 0.7196 0.0151 1.1436 0.058 Uiso 1 1 calc R . .
C47 C 0.72309(18) -0.0404(2) 1.02882(19) 0.0406(6) Uani 1 1 d . . .
H47 H 0.6950 -0.0976 1.0183 0.054 Uiso 1 1 calc R . .
C48 C 0.74972(17) -0.02389(17) 0.96996(17) 0.0341(5) Uani 1 1 d . . .
H48 H 0.7397 -0.0702 0.9204 0.045 Uiso 1 1 calc R . .
C49 C 0.79245(15) 0.06279(16) 0.98346(14) 0.0275(5) Uani 1 1 d . . .
C50 C 0.82098(14) 0.08167(15) 0.92323(13) 0.0249(4) Uani 1 1 d . . .
C51 C 0.80587(15) 0.01090(15) 0.84212(14) 0.0263(4) Uani 1 1 d . . .
C52 C 0.85308(16) -0.05802(15) 0.83035(15) 0.0295(5) Uani 1 1 d . . .
C53 C 0.91720(17) -0.06235(17) 0.89484(16) 0.0328(5) Uani 1 1 d . . .
H53 H 0.9287 -0.0195 0.9465 0.044 Uiso 1 1 calc R . .
C54 C 0.96229(19) -0.12832(18) 0.88233(18) 0.0405(6) Uani 1 1 d . . .
H54 H 1.0044 -0.1293 0.9254 0.054 Uiso 1 1 calc R . .
C55 C 0.9459(2) -0.19475(19) 0.80515(19) 0.0457(7) Uani 1 1 d . . .
H55 H 0.9762 -0.2398 0.7974 0.061 Uiso 1 1 calc R . .
C56 C 0.8853(2) -0.19266(19) 0.74189(19) 0.0445(7) Uani 1 1 d . . .
H56 H 0.8749 -0.2366 0.6909 0.059 Uiso 1 1 calc R . .
C57 C 0.83789(17) -0.12482(17) 0.75204(16) 0.0348(5) Uani 1 1 d . . .
C58 C 0.77695(19) -0.12023(18) 0.68657(16) 0.0391(6) Uani 1 1 d . . .
H58 H 0.7665 -0.1632 0.6351 0.052 Uiso 1 1 calc R . .
C59 C 0.73341(17) -0.05357(17) 0.69797(15) 0.0346(5) Uani 1 1 d . . .
H59 H 0.6941 -0.0516 0.6539 0.046 Uiso 1 1 calc R . .
C60 C 0.74649(15) 0.01320(15) 0.77571(14) 0.0272(4) Uani 1 1 d . . .
C61 C 0.8697(2) 0.4452(2) 0.63291(19) 0.0505(7) Uani 1 1 d . . .
H61A H 0.8133 0.4456 0.5991 0.067 Uiso 1 1 calc R . .
H61B H 0.8928 0.3973 0.6021 0.067 Uiso 1 1 calc R . .
C62 C 0.9360(4) 0.5312(4) 0.6638(3) 0.1041(19) Uani 1 1 d . . .
H62A H 0.9747 0.5290 0.6299 0.138 Uiso 1 1 calc R . .
H62B H 0.9056 0.5785 0.6665 0.138 Uiso 1 1 calc R . .
C63 C 0.9882(4) 0.5442(4) 0.7441(4) 0.133(3) Uani 1 1 d . . .
H63A H 0.9944 0.6039 0.7823 0.177 Uiso 1 1 calc R . .
H63B H 1.0479 0.5348 0.7441 0.177 Uiso 1 1 calc R . .
C64 C 0.9395(2) 0.4800(2) 0.7663(2) 0.0561(8) Uani 1 1 d . . .
H64A H 0.9748 0.4383 0.7721 0.075 Uiso 1 1 calc R . .
H64B H 0.9269 0.5100 0.8164 0.075 Uiso 1 1 calc R . .
C65 C 0.6013(3) 0.3091(3) 0.5699(2) 0.0754(12) Uani 1 1 d D . .
H65A H 0.5817 0.2577 0.5794 0.100 Uiso 0.67 1 calc PR A 1
H65B H 0.6318 0.2923 0.5291 0.100 Uiso 0.67 1 calc PR A 1
H65X H 0.5505 0.2800 0.5799 0.100 Uiso 0.33 1 calc PR A 2
H65Y H 0.6325 0.2655 0.5447 0.100 Uiso 0.33 1 calc PR A 2
C66 C 0.5213(5) 0.3436(6) 0.5430(4) 0.089(2) Uani 0.67 1 d PD B 1
H66A H 0.4748 0.3341 0.5674 0.118 Uiso 0.67 1 calc PR B 1
H66B H 0.4959 0.3165 0.4852 0.118 Uiso 0.67 1 calc PR B 1
C66' C 0.5711(12) 0.3589(11) 0.5185(7) 0.095(6) Uani 0.33 1 d PD B 2
H66X H 0.6147 0.3671 0.4910 0.126 Uiso 0.33 1 calc PR B 2
H66Y H 0.5131 0.3269 0.4790 0.126 Uiso 0.33 1 calc PR B 2
C67 C 0.5653(4) 0.4421(4) 0.5740(3) 0.1022(18) Uani 1 1 d D . .
H67A H 0.5889 0.4539 0.5346 0.136 Uiso 0.67 1 calc PR B 1
H67B H 0.5222 0.4776 0.5864 0.136 Uiso 0.67 1 calc PR B 1
H67X H 0.5073 0.4380 0.5842 0.136 Uiso 0.33 1 calc PR B 2
H67Y H 0.5743 0.4873 0.5541 0.136 Uiso 0.33 1 calc PR B 2
C68 C 0.6401(3) 0.4617(2) 0.6484(2) 0.0583(9) Uani 1 1 d . B .
H68A H 0.6928 0.5020 0.6520 0.078 Uiso 1 1 calc R . .
H68B H 0.6212 0.4881 0.6958 0.078 Uiso 1 1 calc R . .
C69 C 0.6158(2) 0.2183(2) 0.96819(19) 0.0508(7) Uani 1 1 d . . .
H69A H 0.5984 0.2666 0.9565 0.068 Uiso 1 1 calc R . .
H69B H 0.6801 0.2252 0.9768 0.068 Uiso 1 1 calc R . .
C70 C 0.5918(3) 0.2183(3) 1.0415(2) 0.0623(9) Uani 1 1 d . . .
H70A H 0.6458 0.2349 1.0859 0.083 Uiso 1 1 calc R . .
H70B H 0.5544 0.2594 1.0571 0.083 Uiso 1 1 calc R . .
C71 C 0.5417(3) 0.1259(3) 1.0177(3) 0.0823(14) Uani 1 1 d . . .
H71A H 0.5692 0.1024 1.0548 0.109 Uiso 1 1 calc R . .
H71B H 0.4795 0.1240 1.0172 0.109 Uiso 1 1 calc R . .
C72 C 0.5466(3) 0.0753(3) 0.9377(3) 0.0785(13) Uani 1 1 d . . .
H72A H 0.5927 0.0424 0.9405 0.104 Uiso 1 1 calc R . .
H72B H 0.4894 0.0338 0.9047 0.104 Uiso 1 1 calc R . .
C73 C 0.4786(2) -0.0417(3) 0.65356(19) 0.0577(9) Uani 1 1 d . . .
H73A H 0.5245 -0.0737 0.6612 0.077 Uiso 1 1 calc R . .
H73B H 0.4863 -0.0194 0.6140 0.077 Uiso 1 1 calc R . .
C74 C 0.3859(2) -0.1017(2) 0.62569(19) 0.0535(8) Uani 1 1 d . . .
H74A H 0.3531 -0.1098 0.5723 0.071 Uiso 1 1 calc R . .
H74B H 0.3896 -0.1590 0.6256 0.071 Uiso 1 1 calc R . .
C75 C 0.3416(3) -0.0533(3) 0.6865(3) 0.0874(16) Uani 1 1 d . . .
H75A H 0.2815 -0.0519 0.6601 0.116 Uiso 1 1 calc R . .
H75B H 0.3374 -0.0819 0.7223 0.116 Uiso 1 1 calc R . .
C76 C 0.3967(2) 0.0325(3) 0.7291(3) 0.0925(17) Uani 1 1 d . . .
H76A H 0.3956 0.0557 0.7843 0.123 Uiso 1 1 calc R . .
H76B H 0.3753 0.0712 0.7052 0.123 Uiso 1 1 calc R . .
C77 C 0.9756(2) 0.0180(2) 0.67838(16) 0.0427(6) Uani 1 1 d . . .
H77A H 1.0020 0.0578 0.6585 0.057 Uiso 1 1 calc R . .
H77B H 0.9106 0.0090 0.6612 0.057 Uiso 1 1 calc R . .
C78 C 1.0019(2) -0.0687(2) 0.64748(18) 0.0471(7) Uani 1 1 d . . .
H78A H 1.0126 -0.0814 0.5961 0.063 Uiso 1 1 calc R . .
H78B H 0.9560 -0.1169 0.6424 0.063 Uiso 1 1 calc R . .
C79 C 1.0877(2) -0.0532(2) 0.71175(19) 0.0564(9) Uani 1 1 d . . .
H79A H 1.1393 -0.0250 0.7022 0.075 Uiso 1 1 calc R . .
H79B H 1.0971 -0.1083 0.7140 0.075 Uiso 1 1 calc R . .
C80 C 1.0724(2) 0.00695(19) 0.78844(17) 0.0412(6) Uani 1 1 d . . .
H80A H 1.0478 -0.0273 0.8141 0.055 Uiso 1 1 calc R . .
H80B H 1.1284 0.0477 0.8255 0.055 Uiso 1 1 calc R . .
C81 C 1.1034(2) 0.3225(2) 0.9563(2) 0.0566(9) Uani 1 1 d . . .
H81A H 1.0494 0.3401 0.9373 0.075 Uiso 1 1 calc R . .
H81B H 1.1535 0.3540 0.9474 0.075 Uiso 1 1 calc R . .
C82 C 1.1216(2) 0.3423(2) 1.0430(2) 0.0659(10) Uani 1 1 d . . .
H82A H 1.0661 0.3375 1.0573 0.088 Uiso 1 1 calc R . .
H82B H 1.1599 0.4009 1.0762 0.088 Uiso 1 1 calc R . .
C83 C 1.1686(3) 0.2727(2) 1.0514(2) 0.0659(10) Uani 1 1 d . . .
H83A H 1.1611 0.2605 1.0964 0.088 Uiso 1 1 calc R . .
H83B H 1.2323 0.2898 1.0579 0.088 Uiso 1 1 calc R . .
C84 C 1.1209(3) 0.1937(2) 0.9723(2) 0.0616(10) Uani 1 1 d . . .
H84A H 1.1618 0.1566 0.9564 0.082 Uiso 1 1 calc R . .
H84B H 1.0699 0.1586 0.9770 0.082 Uiso 1 1 calc R . .
Li1 Li 0.7601(3) 0.3552(3) 0.7087(3) 0.0345(9) Uani 1 1 d . . .
Li2 Li 0.5971(3) 0.1118(3) 0.8025(3) 0.0388(10) Uani 1 1 d . . .
Li3 Li 0.9772(3) 0.1600(3) 0.8285(2) 0.0308(8) Uani 1 1 d . . .
O13 O 1.2931(2) 0.15788(18) 0.85363(18) 0.0707(7) Uani 1 1 d . . .
C85 C 1.2480(3) 0.1830(3) 0.7959(3) 0.0728(11) Uani 1 1 d . . .
H85A H 1.1850 0.1765 0.7935 0.097 Uiso 1 1 calc R . .
H85B H 1.2520 0.1459 0.7437 0.097 Uiso 1 1 calc R . .
C86 C 1.2897(3) 0.2750(3) 0.8175(3) 0.0880(15) Uani 1 1 d . . .
H86A H 1.2486 0.3121 0.8323 0.117 Uiso 1 1 calc R . .
H86B H 1.3062 0.2814 0.7729 0.117 Uiso 1 1 calc R . .
C87 C 1.3715(4) 0.2999(3) 0.8868(3) 0.0931(16) Uani 1 1 d . . .
H87A H 1.4256 0.3001 0.8701 0.124 Uiso 1 1 calc R . .
H87B H 1.3768 0.3575 0.9281 0.124 Uiso 1 1 calc R . .
C88 C 1.3555(4) 0.2302(3) 0.9153(3) 0.0952(16) Uani 1 1 d . . .
H88A H 1.4113 0.2139 0.9316 0.127 Uiso 1 1 calc R . .
H88B H 1.3328 0.2514 0.9611 0.127 Uiso 1 1 calc R . .
O14 O 0.5965(7) -0.2198(4) 0.8239(4) 0.223(4) Uani 1 1 d DU . .
C89 C 0.6476(5) -0.2589(6) 0.7725(4) 0.162(3) Uani 1 1 d DU . .
H89A H 0.6665 -0.3075 0.7826 0.215 Uiso 1 1 calc R . .
H89B H 0.7007 -0.2157 0.7810 0.215 Uiso 1 1 calc R . .
C90 C 0.5869(5) -0.2914(5) 0.6891(4) 0.134(2) Uani 1 1 d DU . .
H90A H 0.6201 -0.2796 0.6550 0.178 Uiso 1 1 calc R . .
H90B H 0.5624 -0.3545 0.6677 0.178 Uiso 1 1 calc R . .
C91 C 0.5158(9) -0.2461(8) 0.6919(6) 0.248(7) Uani 1 1 d DU . .
H91A H 0.4588 -0.2850 0.6819 0.329 Uiso 1 1 calc R . .
H91B H 0.5093 -0.2190 0.6542 0.329 Uiso 1 1 calc R . .
C92 C 0.5503(9) -0.1794(8) 0.7758(7) 0.221(5) Uani 1 1 d DU . .
H92A H 0.5915 -0.1285 0.7796 0.294 Uiso 1 1 calc R . .
H92B H 0.5008 -0.1599 0.7947 0.294 Uiso 1 1 calc R . .
C93 C 0.7629(9) 0.3432(7) 0.2949(5) 0.275(9) Uani 1 1 d DU . .
H93A H 0.8048 0.3062 0.2891 0.413 Uiso 1 1 calc R . .
H93B H 0.7629 0.3722 0.2595 0.413 Uiso 1 1 calc R . .
H93C H 0.7036 0.3078 0.2818 0.413 Uiso 1 1 calc R . .
C94 C 0.7916(11) 0.4153(8) 0.3850(7) 0.310(10) Uani 1 1 d DU . .
H94A H 0.7848 0.3851 0.4192 0.412 Uiso 1 1 calc R . .
H94B H 0.8550 0.4432 0.4003 0.412 Uiso 1 1 calc R . .
C95 C 0.7442(5) 0.4809(5) 0.4001(4) 0.126(2) Uani 1 1 d DU . .
H95A H 0.6807 0.4518 0.3757 0.167 Uiso 1 1 calc R . .
H95B H 0.7588 0.5156 0.3713 0.167 Uiso 1 1 calc R . .
C96 C 0.7549(6) 0.5458(6) 0.4852(5) 0.154(3) Uani 1 1 d DU . .
H96A H 0.8189 0.5663 0.5135 0.205 Uiso 1 1 calc R . .
H96B H 0.7281 0.5132 0.5110 0.205 Uiso 1 1 calc R . .
C97 C 0.7132(6) 0.6330(8) 0.4991(6) 0.274(8) Uani 1 1 d DU . .
H97A H 0.7265 0.6679 0.5555 0.410 Uiso 1 1 calc R . .
H97B H 0.6492 0.6147 0.4748 0.410 Uiso 1 1 calc R . .
H97C H 0.7396 0.6674 0.4752 0.410 Uiso 1 1 calc R . .

loop_
_atom_site_aniso_label
_atom_site_aniso_U_11
_atom_site_aniso_U_22
_atom_site_aniso_U_33
_atom_site_aniso_U_23
_atom_site_aniso_U_13
_atom_site_aniso_U_12
Ce1 0.02187(7) 0.03248(8) 0.03390(8) 0.01917(6) 0.00989(5) 0.00956(5)
O1 0.0241(8) 0.0317(8) 0.0283(8) 0.0146(7) 0.0081(6) 0.0086(6)
O2 0.0286(8) 0.0305(8) 0.0266(8) 0.0084(7) 0.0078(7) 0.0116(7)
O3 0.0257(8) 0.0321(8) 0.0250(8) 0.0108(7) 0.0101(6) 0.0064(6)
O4 0.0231(8) 0.0248(8) 0.0345(9) 0.0111(7) 0.0086(7) 0.0066(6)
O5 0.0251(8) 0.0290(8) 0.0304(8) 0.0157(7) 0.0090(6) 0.0059(6)
O6 0.0247(8) 0.0296(8) 0.0349(9) 0.0153(7) 0.0067(7) 0.0096(6)
O7 0.0489(12) 0.0533(12) 0.0376(10) 0.0223(9) 0.0043(9) -0.0089(10)
O8 0.0456(11) 0.0536(12) 0.0432(11) 0.0246(10) 0.0050(9) 0.0244(10)
O9 0.0584(13) 0.0338(10) 0.0613(13) 0.0196(9) 0.0317(11) 0.0051(9)
O10 0.0266(10) 0.0434(12) 0.0791(16) -0.0044(11) 0.0155(10) -0.0005(9)
O11 0.0430(10) 0.0419(10) 0.0337(9) 0.0133(8) 0.0109(8) 0.0238(8)
O12 0.0320(9) 0.0338(9) 0.0401(10) 0.0148(8) 0.0049(8) 0.0099(7)
C1 0.0230(10) 0.0262(11) 0.0288(11) 0.0115(9) 0.0079(9) 0.0081(8)
C2 0.0237(11) 0.0349(12) 0.0289(11) 0.0094(10) 0.0029(9) 0.0037(9)
C3 0.0235(11) 0.0343(12) 0.0362(13) 0.0102(10) 0.0065(10) -0.0014(9)
C4 0.0324(12) 0.0274(11) 0.0345(12) 0.0104(10) 0.0135(10) 0.0040(9)
C5 0.0451(16) 0.0399(14) 0.0459(16) 0.0180(12) 0.0202(13) -0.0001(12)
C6 0.0625(19) 0.0467(16) 0.0436(16) 0.0247(13) 0.0247(14) 0.0064(14)
C7 0.0559(17) 0.0400(14) 0.0300(13) 0.0167(11) 0.0150(12) 0.0142(12)
C8 0.0365(13) 0.0293(12) 0.0287(12) 0.0101(10) 0.0098(10) 0.0083(10)
C9 0.0289(11) 0.0216(10) 0.0264(11) 0.0069(8) 0.0101(9) 0.0077(9)
C10 0.0224(10) 0.0224(10) 0.0261(10) 0.0071(8) 0.0070(8) 0.0063(8)
C11 0.0231(10) 0.0244(10) 0.0231(10) 0.0086(8) 0.0044(8) 0.0040(8)
C12 0.0270(11) 0.0258(11) 0.0225(10) 0.0083(9) 0.0036(9) 0.0037(9)
C13 0.0295(12) 0.0322(12) 0.0286(11) 0.0079(10) 0.0073(9) 0.0059(10)
C14 0.0426(15) 0.0362(14) 0.0363(14) 0.0054(11) 0.0129(12) 0.0136(12)
C15 0.0548(17) 0.0274(13) 0.0357(14) -0.0009(11) 0.0077(13) 0.0057(12)
C16 0.0388(14) 0.0292(12) 0.0333(13) 0.0054(10) 0.0005(11) -0.0039(10)
C17 0.0294(12) 0.0301(12) 0.0237(11) 0.0092(9) 0.0024(9) 0.0018(9)
C18 0.0230(11) 0.0382(13) 0.0314(12) 0.0136(10) 0.0017(9) -0.0028(10)
C19 0.0224(11) 0.0421(13) 0.0301(12) 0.0144(10) 0.0079(9) 0.0073(10)
C20 0.0246(11) 0.0286(11) 0.0235(10) 0.0106(9) 0.0041(8) 0.0064(9)
C21 0.0228(10) 0.0229(10) 0.0250(10) 0.0105(8) 0.0060(8) 0.0042(8)
C22 0.0202(10) 0.0266(11) 0.0340(12) 0.0125(9) 0.0061(9) 0.0047(8)
C23 0.0220(11) 0.0283(11) 0.0289(11) 0.0099(9) -0.0020(9) 0.0008(9)
C24 0.0286(11) 0.0235(10) 0.0253(11) 0.0085(9) 0.0038(9) 0.0030(9)
C25 0.0378(14) 0.0419(14) 0.0244(12) 0.0078(10) 0.0026(10) 0.0052(11)
C26 0.0487(16) 0.0523(16) 0.0249(12) 0.0105(11) 0.0139(11) 0.0121(13)
C27 0.0357(13) 0.0448(15) 0.0337(13) 0.0142(11) 0.0165(11) 0.0102(11)
C28 0.0265(11) 0.0312(12) 0.0283(11) 0.0115(9) 0.0081(9) 0.0060(9)
C29 0.0254(11) 0.0220(10) 0.0248(10) 0.0102(8) 0.0062(8) 0.0034(8)
C30 0.0221(10) 0.0218(10) 0.0240(10) 0.0100(8) 0.0049(8) 0.0038(8)
C31 0.0195(10) 0.0274(11) 0.0213(10) 0.0085(8) 0.0065(8) 0.0055(8)
C32 0.0229(10) 0.0287(11) 0.0229(10) 0.0102(9) 0.0080(8) 0.0070(8)
C33 0.0273(11) 0.0288(11) 0.0319(12) 0.0130(10) 0.0087(9) 0.0060(9)
C34 0.0376(14) 0.0317(12) 0.0441(14) 0.0183(11) 0.0142(11) 0.0095(10)
C35 0.0388(14) 0.0431(14) 0.0431(14) 0.0253(12) 0.0158(12) 0.0208(12)
C36 0.0292(12) 0.0478(15) 0.0293(12) 0.0179(11) 0.0086(10) 0.0165(11)
C37 0.0237(11) 0.0373(12) 0.0257(11) 0.0130(10) 0.0071(9) 0.0106(9)
C38 0.0244(11) 0.0399(13) 0.0274(11) 0.0079(10) -0.0006(9) 0.0082(10)
C39 0.0265(11) 0.0287(12) 0.0303(12) 0.0032(9) 0.0030(9) 0.0048(9)
C40 0.0209(10) 0.0275(11) 0.0252(10) 0.0090(9) 0.0073(8) 0.0061(8)
C41 0.0206(10) 0.0296(11) 0.0291(11) 0.0154(9) 0.0066(8) 0.0091(8)
C42 0.0272(11) 0.0260(11) 0.0340(12) 0.0122(9) 0.0079(9) 0.0071(9)
C43 0.0338(12) 0.0337(12) 0.0303(12) 0.0112(10) 0.0103(10) 0.0135(10)
C44 0.0262(11) 0.0391(13) 0.0332(12) 0.0196(10) 0.0110(9) 0.0136(10)
C45 0.0390(14) 0.0568(17) 0.0377(14) 0.0274(13) 0.0186(12) 0.0212(13)
C46 0.0395(14) 0.0652(19) 0.0523(17) 0.0434(15) 0.0238(13) 0.0214(13)
C47 0.0323(13) 0.0470(15) 0.0611(18) 0.0388(14) 0.0178(12) 0.0131(11)
C48 0.0281(12) 0.0365(13) 0.0450(14) 0.0241(11) 0.0112(11) 0.0089(10)
C49 0.0227(10) 0.0325(12) 0.0348(12) 0.0195(10) 0.0098(9) 0.0117(9)
C50 0.0208(10) 0.0275(11) 0.0285(11) 0.0137(9) 0.0061(8) 0.0081(8)
C51 0.0243(11) 0.0250(10) 0.0306(11) 0.0123(9) 0.0091(9) 0.0049(8)
C52 0.0280(11) 0.0274(11) 0.0357(12) 0.0150(10) 0.0109(10) 0.0073(9)
C53 0.0297(12) 0.0338(12) 0.0376(13) 0.0171(11) 0.0092(10) 0.0104(10)
C54 0.0370(14) 0.0415(14) 0.0504(16) 0.0257(13) 0.0103(12) 0.0177(12)
C55 0.0465(16) 0.0360(14) 0.0603(18) 0.0209(13) 0.0173(14) 0.0231(12)
C56 0.0483(16) 0.0321(13) 0.0493(16) 0.0100(12) 0.0154(13) 0.0164(12)
C57 0.0327(13) 0.0303(12) 0.0402(14) 0.0125(11) 0.0111(11) 0.0097(10)
C58 0.0415(14) 0.0346(13) 0.0326(13) 0.0054(11) 0.0090(11) 0.0102(11)
C59 0.0326(13) 0.0389(13) 0.0305(12) 0.0147(11) 0.0049(10) 0.0098(10)
C60 0.0235(10) 0.0267(11) 0.0330(12) 0.0138(9) 0.0086(9) 0.0061(9)
C61 0.0593(19) 0.0546(18) 0.0488(17) 0.0274(15) 0.0252(15) 0.0162(15)
C62 0.100(4) 0.102(4) 0.112(4) 0.068(3) 0.022(3) -0.022(3)
C63 0.093(4) 0.120(4) 0.162(6) 0.105(5) -0.042(4) -0.055(3)
C64 0.0461(18) 0.0511(18) 0.0525(18) 0.0141(15) 0.0013(14) -0.0037(14)
C65 0.072(3) 0.087(3) 0.048(2) 0.0191(19) -0.0070(18) 0.024(2)
C66 0.066(4) 0.142(7) 0.064(4) 0.055(5) 0.000(3) 0.036(4)
C66' 0.096(11) 0.172(17) 0.044(6) 0.056(9) 0.026(7) 0.079(12)
C67 0.099(4) 0.152(5) 0.108(4) 0.097(4) 0.032(3) 0.072(4)
C68 0.069(2) 0.070(2) 0.074(2) 0.051(2) 0.0415(19) 0.0416(19)
C69 0.0473(17) 0.0539(18) 0.0461(16) 0.0230(14) 0.0088(14) -0.0029(14)
C70 0.062(2) 0.085(3) 0.055(2) 0.0363(19) 0.0264(17) 0.029(2)
C71 0.062(2) 0.123(4) 0.091(3) 0.079(3) 0.026(2) 0.008(2)
C72 0.091(3) 0.055(2) 0.124(4) 0.056(2) 0.061(3) 0.022(2)
C73 0.0380(16) 0.076(2) 0.0432(16) 0.0100(16) 0.0153(13) -0.0012(15)
C74 0.0406(16) 0.0584(19) 0.0412(16) 0.0046(14) 0.0103(13) -0.0030(14)
C75 0.049(2) 0.091(3) 0.069(2) -0.020(2) 0.0331(19) -0.024(2)
C76 0.0350(18) 0.080(3) 0.117(4) -0.011(3) 0.030(2) 0.0057(18)
C77 0.0515(17) 0.0449(15) 0.0323(13) 0.0137(12) 0.0119(12) 0.0212(13)
C78 0.0604(19) 0.0464(16) 0.0372(14) 0.0139(13) 0.0181(13) 0.0255(14)
C79 0.059(2) 0.063(2) 0.0478(17) 0.0145(15) 0.0181(15) 0.0380(17)
C80 0.0403(15) 0.0430(15) 0.0440(15) 0.0186(12) 0.0113(12) 0.0223(12)
C81 0.0502(18) 0.0330(15) 0.071(2) 0.0155(15) 0.0001(16) 0.0093(13)
C82 0.0464(18) 0.055(2) 0.063(2) -0.0068(17) 0.0168(16) -0.0018(15)
C83 0.074(2) 0.060(2) 0.0408(17) 0.0193(16) -0.0063(16) -0.0158(18)
C84 0.078(2) 0.0402(16) 0.0478(18) 0.0195(14) -0.0139(17) 0.0062(16)
Li1 0.039(2) 0.034(2) 0.030(2) 0.0164(18) 0.0052(17) 0.0083(18)
Li2 0.031(2) 0.029(2) 0.049(3) 0.0088(19) 0.0123(19) 0.0020(17)
Li3 0.028(2) 0.035(2) 0.030(2) 0.0130(17) 0.0077(16) 0.0123(16)
O13 0.0726(18) 0.0659(16) 0.0867(19) 0.0457(15) 0.0239(15) 0.0160(14)
C85 0.069(3) 0.067(2) 0.079(3) 0.032(2) 0.013(2) 0.017(2)
C86 0.068(3) 0.100(3) 0.105(4) 0.073(3) 0.004(2) -0.004(2)
C87 0.090(3) 0.073(3) 0.091(3) 0.040(3) -0.009(3) -0.016(2)
C88 0.117(4) 0.082(3) 0.071(3) 0.039(3) -0.012(3) 0.021(3)
O14 0.341(11) 0.129(5) 0.132(4) 0.017(3) 0.088(5) -0.083(5)
C89 0.126(5) 0.238(9) 0.110(5) 0.100(6) 0.025(4) -0.057(5)
C90 0.154(6) 0.135(6) 0.086(4) 0.039(4) 0.032(4) -0.023(4)
C91 0.340(16) 0.223(12) 0.137(7) 0.045(7) -0.012(9) 0.163(12)
C92 0.251(13) 0.162(10) 0.190(10) 0.028(6) 0.058(9) 0.001(7)
C93 0.49(2) 0.292(13) 0.111(6) 0.079(7) 0.089(9) 0.319(16)
C94 0.50(3) 0.246(13) 0.195(8) 0.090(8) 0.030(12) 0.270(16)
C95 0.106(5) 0.130(5) 0.135(5) 0.065(4) 0.013(4) 0.020(4)
C96 0.151(7) 0.226(8) 0.126(5) 0.110(5) 0.061(5) 0.032(6)
C97 0.124(7) 0.370(14) 0.168(8) -0.059(9) -0.009(6) 0.141(9)

loop_
_atom_type_symbol
_atom_type_description
_atom_type_scat_dispersion_real
_atom_type_scat_dispersion_imag
_atom_type_scat_source
C C 0.0033 0.0016 'International Tables Vol C Tables 4.2.6.8 and 6.1.1.4'
H H 0.0000 0.0000 'International Tables Vol C Tables 4.2.6.8 and 6.1.1.4'
O O 0.0106 0.0060 'International Tables Vol C Tables 4.2.6.8 and 6.1.1.4'
Li Li -0.0003 0.0001 'International Tables Vol C Tables 4.2.6.8 and 6.1.1.4'
Ce Ce -0.2486 2.6331 'International Tables Vol C Tables 4.2.6.8 and 6.1.1.4'

loop_
_geom_angle_atom_site_label_1
_geom_angle_atom_site_label_2
_geom_angle_atom_site_label_3
_geom_angle
O5 Ce1 O3 110.55(6)
O5 Ce1 O1 71.21(5)
O3 Ce1 O1 97.83(5)
O5 Ce1 O6 78.71(5)
O3 Ce1 O6 150.93(5)
O1 Ce1 O6 111.20(6)
O5 Ce1 O2 151.64(6)
O3 Ce1 O2 70.38(5)
O1 Ce1 O2 80.53(5)
O6 Ce1 O2 114.86(6)
O5 Ce1 O4 118.45(6)
O3 Ce1 O4 81.70(5)
O1 Ce1 O4 169.94(5)
O6 Ce1 O4 70.01(5)
O2 Ce1 O4 89.89(6)
O5 Ce1 C20 136.98(6)
O3 Ce1 C20 95.76(6)
O1 Ce1 C20 71.98(6)
O6 Ce1 C20 94.70(6)
O2 Ce1 C20 25.75(6)
O4 Ce1 C20 98.03(6)
O5 Ce1 C21 94.69(6)
O3 Ce1 C21 25.34(5)
O1 Ce1 C21 112.14(6)
O6 Ce1 C21 131.05(6)
O2 Ce1 C21 93.75(6)
O4 Ce1 C21 71.33(6)
C20 Ce1 C21 119.50(6)
O5 Ce1 Li1 139.41(9)
O3 Ce1 Li1 35.60(8)
O1 Ce1 Li1 89.24(9)
O6 Ce1 Li1 141.83(9)
O2 Ce1 Li1 34.78(8)
O4 Ce1 Li1 84.57(9)
C20 Ce1 Li1 60.30(9)
C21 Ce1 Li1 59.47(9)
O5 Ce1 Li2 98.32(10)
O3 Ce1 Li2 116.58(9)
O1 Ce1 Li2 145.38(9)
O6 Ce1 Li2 34.68(9)
O2 Ce1 Li2 106.46(10)
O4 Ce1 Li2 35.40(9)
C20 Ce1 Li2 99.40(10)
C21 Ce1 Li2 101.35(9)
Li1 Ce1 Li2 116.14(12)
O5 Ce1 Li3 35.94(8)
O3 Ce1 Li3 111.88(8)
O1 Ce1 Li3 35.78(8)
O6 Ce1 Li3 91.90(8)
O2 Ce1 Li3 116.14(8)
O4 Ce1 Li3 153.19(8)
C20 Ce1 Li3 103.19(8)
C21 Ce1 Li3 110.78(8)
Li1 Ce1 Li3 120.22(11)
Li2 Ce1 Li3 123.38(11)
C1 O1 Li3 130.21(19)
C1 O1 Ce1 129.97(13)
Li3 O1 Ce1 98.31(14)
C20 O2 Li1 156.2(2)
C20 O2 Ce1 102.92(13)
Li1 O2 Ce1 98.94(14)
C21 O3 Li1 146.8(2)
C21 O3 Ce1 104.73(13)
Li1 O3 Ce1 98.03(14)
C40 O4 Li2 133.0(2)
C40 O4 Ce1 125.74(14)
Li2 O4 Ce1 98.58(15)
C41 O5 Li3 134.78(19)
C41 O5 Ce1 119.92(13)
Li3 O5 Ce1 98.60(14)
C60 O6 Li2 142.8(2)
C60 O6 Ce1 117.03(13)
Li2 O6 Ce1 99.55(15)
C61 O7 C64 108.5(2)
C61 O7 Li1 128.0(2)
C64 O7 Li1 122.1(2)
C65 O8 C68 110.0(3)
C65 O8 Li1 121.4(2)
C68 O8 Li1 128.1(2)
C69 O9 C72 107.6(3)
C69 O9 Li2 116.0(2)
C72 O9 Li2 128.0(3)
C73 O10 C76 107.0(3)
C73 O10 Li2 126.2(2)
C76 O10 Li2 126.4(3)
C77 O11 C80 109.9(2)
C77 O11 Li3 119.73(19)
C80 O11 Li3 130.0(2)
C84 O12 C81 109.3(2)
C84 O12 Li3 116.4(2)
C81 O12 Li3 118.1(2)
O1 C1 C10 122.8(2)
O1 C1 C2 118.6(2)
C10 C1 C2 118.6(2)
C3 C2 C1 121.7(2)
C2 C3 C4 121.0(2)
C3 C4 C5 122.4(2)
C3 C4 C9 118.5(2)
C5 C4 C9 119.1(2)
C6 C5 C4 121.2(3)
C5 C6 C7 119.9(3)
C8 C7 C6 120.7(3)
C7 C8 C9 121.3(2)
C8 C9 C4 117.9(2)
C8 C9 C10 122.1(2)
C4 C9 C10 120.0(2)
C1 C10 C9 119.7(2)
C1 C10 C11 120.2(2)
C9 C10 C11 120.1(2)
C20 C11 C12 119.3(2)
C20 C11 C10 120.11(19)
C12 C11 C10 120.5(2)
C13 C12 C17 117.5(2)
C13 C12 C11 122.6(2)
C17 C12 C11 119.9(2)
C14 C13 C12 121.3(2)
C13 C14 C15 120.5(3)
C16 C15 C14 119.7(2)
C15 C16 C17 121.6(2)
C18 C17 C16 121.7(2)
C18 C17 C12 119.0(2)
C16 C17 C12 119.2(2)
C19 C18 C17 120.8(2)
C18 C19 C20 121.4(2)
O2 C20 C11 121.5(2)
O2 C20 C19 118.7(2)
C11 C20 C19 119.6(2)
O2 C20 Ce1 51.33(10)
C11 C20 Ce1 108.89(14)
C19 C20 Ce1 104.89(15)
O3 C21 C30 122.01(19)
O3 C21 C22 118.7(2)
C30 C21 C22 119.2(2)
O3 C21 Ce1 49.93(10)
C30 C21 Ce1 107.96(14)
C22 C21 Ce1 108.18(14)
C23 C22 C21 121.5(2)
C22 C23 C24 121.0(2)
C23 C24 C25 122.1(2)
C23 C24 C29 118.4(2)
C25 C24 C29 119.5(2)
C26 C25 C24 121.1(2)
C25 C26 C27 120.0(2)
C28 C27 C26 120.5(2)
C27 C28 C29 121.2(2)
C28 C29 C24 117.7(2)
C28 C29 C30 121.9(2)
C24 C29 C30 120.3(2)
C21 C30 C29 119.6(2)
C21 C30 C31 119.83(19)
C29 C30 C31 120.59(19)
C40 C31 C32 119.7(2)
C40 C31 C30 119.82(19)
C32 C31 C30 120.52(19)
C33 C32 C37 117.5(2)
C33 C32 C31 122.3(2)
C37 C32 C31 120.2(2)
C34 C33 C32 121.3(2)
C33 C34 C35 120.9(2)
C36 C35 C34 119.2(2)
C35 C36 C37 121.6(2)
C38 C37 C36 122.0(2)
C38 C37 C32 118.6(2)
C36 C37 C32 119.4(2)
C39 C38 C37 120.9(2)
C38 C39 C40 121.6(2)
O4 C40 C31 122.2(2)
O4 C40 C39 118.7(2)
C31 C40 C39 119.1(2)
O5 C41 C50 122.3(2)
O5 C41 C42 118.4(2)
C50 C41 C42 119.3(2)
C43 C42 C41 121.5(2)
C42 C43 C44 120.8(2)
C43 C44 C49 118.6(2)
C43 C44 C45 121.9(2)
C49 C44 C45 119.5(2)
C46 C45 C44 121.0(3)
C45 C46 C47 119.8(2)
C48 C47 C46 121.1(3)
C47 C48 C49 121.2(3)
C44 C49 C48 117.5(2)
C44 C49 C50 120.2(2)
C48 C49 C50 122.3(2)
C41 C50 C49 119.5(2)
C41 C50 C51 119.3(2)
C49 C50 C51 121.2(2)
C60 C51 C52 119.1(2)
C60 C51 C50 119.5(2)
C52 C51 C50 121.4(2)
C53 C52 C57 117.5(2)
C53 C52 C51 122.1(2)
C57 C52 C51 120.4(2)
C54 C53 C52 121.3(2)
C53 C54 C55 120.9(3)
C56 C55 C54 119.6(3)
C55 C56 C57 121.4(3)
C58 C57 C56 122.0(3)
C58 C57 C52 118.6(2)
C56 C57 C52 119.3(2)
C59 C58 C57 120.7(2)
C58 C59 C60 121.7(2)
O6 C60 C51 122.3(2)
O6 C60 C59 118.2(2)
C51 C60 C59 119.4(2)
O7 C61 C62 105.2(3)
C63 C62 C61 104.4(4)
C62 C63 C64 107.8(4)
O7 C64 C63 105.5(3)
O8 C65 C66 107.4(4)
O8 C65 C66' 102.4(7)
C66 C65 C66' 40.0(6)
C65 C66 C67 101.1(5)
C67 C66' C65 104.9(7)
C66' C67 C68 103.6(6)
C66' C67 C66 41.0(7)
C68 C67 C66 104.7(4)
O8 C68 C67 106.0(4)
O9 C69 C70 106.9(3)
C71 C70 C69 105.5(3)
C72 C71 C70 105.9(3)
O9 C72 C71 107.8(3)
O10 C73 C74 107.3(2)
C75 C74 C73 103.5(3)
C76 C75 C74 105.9(3)
C75 C76 O10 107.9(3)
O11 C77 C78 106.6(2)
C77 C78 C79 102.4(2)
C78 C79 C80 104.0(2)
O11 C80 C79 105.5(2)
O12 C81 C82 106.5(3)
C81 C82 C83 102.8(3)
C82 C83 C84 102.3(3)
O12 C84 C83 106.0(3)
O2 Li1 O3 92.65(19)
O2 Li1 O8 103.9(2)
O3 Li1 O8 138.3(3)
O2 Li1 O7 125.2(3)
O3 Li1 O7 103.7(2)
O8 Li1 O7 97.4(2)
O2 Li1 Ce1 46.28(10)
O3 Li1 Ce1 46.37(10)
O8 Li1 Ce1 135.2(2)
O7 Li1 Ce1 126.6(2)
O6 Li2 O4 91.7(2)
O6 Li2 O10 113.3(2)
O4 Li2 O10 122.5(3)
O6 Li2 O9 124.9(3)
O4 Li2 O9 105.3(2)
O10 Li2 O9 100.7(2)
O6 Li2 Ce1 45.77(11)
O4 Li2 Ce1 46.02(11)
O10 Li2 Ce1 134.5(2)
O9 Li2 Ce1 124.6(2)
O1 Li3 O11 100.9(2)
O1 Li3 O5 90.67(18)
O11 Li3 O5 137.8(2)
O1 Li3 O12 127.1(2)
O11 Li3 O12 103.3(2)
O5 Li3 O12 101.3(2)
O1 Li3 Ce1 45.91(10)
O11 Li3 Ce1 125.97(18)
O5 Li3 Ce1 45.47(10)
O12 Li3 Ce1 130.58(18)
C88 O13 C85 109.8(3)
O13 C85 C86 108.3(4)
C85 C86 C87 106.0(4)
C88 C87 C86 103.2(4)
O13 C88 C87 108.4(4)
C89 O14 C92 97.1(7)
O14 C89 C90 106.1(7)
C91 C90 C89 107.8(7)
C90 C91 C92 99.9(9)
O14 C92 C91 107.9(9)
C95 C94 C93 116.0(8)
C94 C95 C96 121.4(8)
C95 C96 C97 119.2(7)

loop_
_geom_bond_atom_site_label_1
_geom_bond_atom_site_label_2
_geom_bond_distance
Ce1 O5 2.3743(16)
Ce1 O3 2.3900(17)
Ce1 O1 2.3908(16)
Ce1 O6 2.3909(17)
Ce1 O2 2.3924(16)
Ce1 O4 2.3947(16)
Ce1 C20 2.987(2)
Ce1 C21 3.020(2)
Ce1 Li1 3.270(4)
Ce1 Li2 3.290(4)
Ce1 Li3 3.293(4)
O1 C1 1.331(3)
O1 Li3 1.946(4)
O2 C20 1.331(3)
O2 Li1 1.888(5)
O3 C21 1.336(3)
O3 Li1 1.922(4)
O4 C40 1.328(3)
O4 Li2 1.927(5)
O5 C41 1.334(3)
O5 Li3 1.955(4)
O6 C60 1.335(3)
O6 Li2 1.899(5)
O7 C61 1.420(3)
O7 C64 1.431(4)
O7 Li1 1.962(5)
O8 C65 1.411(4)
O8 C68 1.453(4)
O8 Li1 1.957(5)
O9 C69 1.417(4)
O9 C72 1.433(4)
O9 Li2 1.969(5)
O10 C73 1.400(4)
O10 C76 1.425(4)
O10 Li2 1.952(5)
O11 C77 1.440(3)
O11 C80 1.444(3)
O11 Li3 1.947(4)
O12 C84 1.424(4)
O12 C81 1.437(3)
O12 Li3 1.991(5)
C1 C10 1.396(3)
C1 C2 1.428(3)
C2 C3 1.358(4)
C3 C4 1.412(4)
C4 C5 1.416(4)
C4 C9 1.424(3)
C5 C6 1.368(4)
C6 C7 1.396(4)
C7 C8 1.370(4)
C8 C9 1.419(3)
C9 C10 1.428(3)
C10 C11 1.496(3)
C11 C20 1.394(3)
C11 C12 1.432(3)
C12 C13 1.423(3)
C12 C17 1.427(3)
C13 C14 1.369(4)
C14 C15 1.406(4)
C15 C16 1.359(4)
C16 C17 1.414(3)
C17 C18 1.411(4)
C18 C19 1.361(4)
C19 C20 1.426(3)
C21 C30 1.394(3)
C21 C22 1.426(3)
C22 C23 1.363(3)
C23 C24 1.415(3)
C24 C25 1.417(3)
C24 C29 1.425(3)
C25 C26 1.363(4)
C26 C27 1.409(4)
C27 C28 1.370(3)
C28 C29 1.425(3)
C29 C30 1.429(3)
C30 C31 1.491(3)
C31 C40 1.395(3)
C31 C32 1.426(3)
C32 C33 1.420(3)
C32 C37 1.425(3)
C33 C34 1.370(3)
C34 C35 1.409(4)
C35 C36 1.362(4)
C36 C37 1.417(3)
C37 C38 1.415(4)
C38 C39 1.359(4)
C39 C40 1.428(3)
C41 C50 1.392(3)
C41 C42 1.426(3)
C42 C43 1.362(3)
C43 C44 1.414(4)
C44 C49 1.423(3)
C44 C45 1.427(3)
C45 C46 1.365(4)
C46 C47 1.397(4)
C47 C48 1.373(4)
C48 C49 1.423(3)
C49 C50 1.429(3)
C50 C51 1.490(3)
C51 C60 1.397(3)
C51 C52 1.430(3)
C52 C53 1.423(3)
C52 C57 1.427(4)
C53 C54 1.368(4)
C54 C55 1.406(4)
C55 C56 1.361(4)
C56 C57 1.419(4)
C57 C58 1.413(4)
C58 C59 1.362(4)
C59 C60 1.425(3)
C61 C62 1.489(6)
C62 C63 1.468(7)
C63 C64 1.476(6)
C65 C66 1.513(7)
C65 C66' 1.536(12)
C66 C67 1.536(9)
C66' C67 1.432(13)
C67 C68 1.505(6)
C69 C70 1.509(4)
C70 C71 1.494(6)
C71 C72 1.456(7)
C73 C74 1.513(4)
C74 C75 1.508(5)
C75 C76 1.404(6)
C77 C78 1.506(4)
C78 C79 1.511(4)
C79 C80 1.518(4)
C81 C82 1.490(5)
C82 C83 1.497(6)
C83 C84 1.521(4)
O13 C88 1.383(5)
O13 C85 1.389(5)
C85 C86 1.459(6)
C86 C87 1.491(6)
C87 C88 1.472(6)
O14 C89 1.425(10)
O14 C92 1.447(11)
C89 C90 1.491(8)
C90 C91 1.429(10)
C91 C92 1.480(11)
C93 C94 1.593(11)
C94 C95 1.389(10)
C95 C96 1.523(9)
C96 C97 1.638(11)
